data_7050683
loop_
_publ_author_name
'Naskar, Jnan P.'
'Chowdhury, Shubhamoy'
'Drew, Michael G. B.'
'Datta, Dipankar'

_publ_section_title
;
 Chemistry of the copper(I)--water bond. Some new observations
;
_journal_issue 1
_journal_name_full 'New Journal of Chemistry'
_journal_page_first 170
_journal_paper_doi 10.1039/b105443k
_journal_volume 26
_journal_year 2002
_chemical_formula_sum 'C10 H12 B Cu F4 N2 O'
_chemical_formula_weight 326.57
_chemical_name_systematic
;
?
;
_space_group_IT_number 33
_symmetry_cell_setting orthorhombic
_symmetry_space_group_name_Hall 'P 2c -2n'
_symmetry_space_group_name_H-M 'P n a 21'
_atom_sites_solution_hydrogens geom
_atom_sites_solution_primary direct
_atom_sites_solution_secondary difmap
_audit_creation_method SHELXL-97
_cell_angle_alpha 90.00
_cell_angle_beta 90.00
_cell_angle_gamma 90.00
_cell_formula_units_Z 4
_cell_length_a 15.08(2)
_cell_length_b 9.895(14)
_cell_length_c 8.700(14)
_cell_measurement_temperature 293(2)
_cell_volume 1298(3)
_computing_cell_refinement XDS
_computing_data_collection 'XDS (Kabsch, 1991)'
_computing_data_reduction XDS
_computing_molecular_graphics PLATON(Spek,1994)
_computing_structure_refinement 'SHELXL-93 (Sheldrick, 1993)'
_computing_structure_solution 'SHELXS-86 (Sheldrick, 1990)'
_diffrn_ambient_temperature 293(2)
_diffrn_measurement_device 'Marresearch Image Plate'
_diffrn_measurement_method '95 frames at 2^o intervals, counting time 2 min.'
_diffrn_radiation_monochromator graphite
_diffrn_radiation_source 'fine-focus sealed tube'
_diffrn_radiation_type MoK\a
_diffrn_radiation_wavelength 0.71073
_diffrn_reflns_av_R_equivalents 0.0652
_diffrn_reflns_av_sigmaI/netI 0.0401
_diffrn_reflns_limit_h_max 18
_diffrn_reflns_limit_h_min 0
_diffrn_reflns_limit_k_max 11
_diffrn_reflns_limit_k_min -11
_diffrn_reflns_limit_l_max 10
_diffrn_reflns_limit_l_min -10
_diffrn_reflns_number 2611
_diffrn_reflns_theta_max 26.05
_diffrn_reflns_theta_min 2.46
_exptl_absorpt_coefficient_mu 1.722
_exptl_absorpt_correction_T_max 1.000
_exptl_absorpt_correction_T_min 0.256
_exptl_absorpt_correction_type 'DIFABS Walker and Stuart, (1983)'
_exptl_crystal_density_diffrn 1.671
_exptl_crystal_density_method 'not measured'
_exptl_crystal_F_000 656
_refine_diff_density_max 0.574
_refine_diff_density_min -0.572
_refine_diff_density_rms 0.095
_refine_ls_abs_structure_details 'Flack H D (1983), Acta Cryst. A39, 876-881'
_refine_ls_abs_structure_Flack 0.06(6)
_refine_ls_extinction_coef 0.001(2)
_refine_ls_extinction_expression Fc^*^=kFc[1+0.001xFc^2^\l^3^/sin(2\q)]^-1/4^
_refine_ls_extinction_method SHELXL
_refine_ls_goodness_of_fit_ref 1.110
_refine_ls_hydrogen_treatment mixed
_refine_ls_matrix_type full
_refine_ls_number_parameters 175
_refine_ls_number_reflns 1248
_refine_ls_number_restraints 1
_refine_ls_restrained_S_all 1.109
_refine_ls_R_factor_all 0.0948
_refine_ls_R_factor_gt 0.0721
_refine_ls_shift/su_max 0.028
_refine_ls_shift/su_mean 0.003
_refine_ls_structure_factor_coef Fsqd
_refine_ls_weighting_details 'w=1/[\s^2^(Fo^2^)+(0.1269P)^2^+0.8178P] where P=(Fo^2^+2Fc^2^)/3'
_refine_ls_weighting_scheme calc
_refine_ls_wR_factor_gt 0.1833
_refine_ls_wR_factor_ref 0.1949
_reflns_number_gt 990
_reflns_number_total 1248
_reflns_threshold_expression 2sigma(I)
_cod_data_source_file b105443k.txt
_cod_data_source_block 2b
_cod_depositor_comments
;
The following automatic conversions were performed:

'_refine_ls_weighting_scheme' value 'calc
w=1/[\s^2^(Fo^2^)+(0.1269P)^2^+0.8178P] where P=(Fo^2^+2Fc^2^)/3' was
changed to 'calc'. New tag '_refine_ls_weighting_details' was
created. The value of the new tag was set to
'w=1/[\s^2^(Fo^2^)+(0.1269P)^2^+0.8178P] where P=(Fo^2^+2Fc^2^)/3'.

Automatic conversion script
Id: cif_fix_values 3143 2015-03-26 13:38:13Z robertas 
;
_cod_original_sg_symbol_H-M Pna21
_cod_database_code 7050683

loop_
_symmetry_equiv_pos_as_xyz
'x, y, z'
'-x, -y, z+1/2'
'-x+1/2, y+1/2, z+1/2'
'x+1/2, -y+1/2, z'

loop_
_atom_site_label
_atom_site_type_symbol
_atom_site_fract_x
_atom_site_fract_y
_atom_site_fract_z
_atom_site_U_iso_or_equiv
_atom_site_adp_type
_atom_site_occupancy
_atom_site_calc_flag
_atom_site_refinement_flags
_atom_site_disorder_assembly
_atom_site_disorder_group
Cu1 Cu 0.73333(8) 0.23546(14) 0.2496(2) 0.0559(6) Uani 1 d . . .
C2 C 0.6881(7) -0.0186(13) 0.3848(13) 0.048(3) Uani 1 d . . .
N1 N 0.7486(5) 0.0766(11) 0.3730(11) 0.043(2) Uani 1 d . . .
C10 C 0.8248(6) 0.0653(10) 0.4647(10) 0.037(2) Uani 1 d . . .
C9 C 0.8920(8) 0.1624(15) 0.4546(13) 0.060(3) Uani 1 d . . .
H4 H 0.8871 0.2338 0.3855 0.071 Uiso 1 calc R . .
C8 C 0.9653(8) 0.1512(14) 0.5478(15) 0.063(3) Uani 1 d . . .
H5 H 1.0094 0.2168 0.5443 0.076 Uiso 1 calc R . .
C7 C 0.9735(7) 0.0413(17) 0.6479(16) 0.067(3) Uani 1 d . . .
H6 H 1.0249 0.0327 0.7063 0.081 Uiso 1 calc R . .
C6 C 0.9094(7) -0.0522(14) 0.6620(15) 0.061(3) Uani 1 d . . .
H7 H 0.9163 -0.1225 0.7319 0.073 Uiso 1 calc R . .
C5 C 0.8323(7) -0.0452(10) 0.5729(10) 0.038(2) Uani 1 d . . .
N4 N 0.7629(6) -0.1351(11) 0.5894(10) 0.041(2) Uani 1 d . . .
C21 C 0.6090(9) -0.0101(17) 0.2828(17) 0.073(4) Uani 1 d . . .
H11A H 0.6032 -0.0927 0.2257 0.088 Uiso 1 calc R . .
H11B H 0.6160 0.0642 0.2129 0.088 Uiso 1 calc R . .
H11C H 0.5568 0.0035 0.3441 0.088 Uiso 1 calc R . .
C3 C 0.6957(6) -0.1293(12) 0.4919(12) 0.045(2) Uani 1 d . . .
C31 C 0.6221(10) -0.2319(15) 0.506(2) 0.071(4) Uani 1 d . . .
H12A H 0.6091 -0.2687 0.4060 0.085 Uiso 1 calc R . .
H12B H 0.5700 -0.1890 0.5463 0.085 Uiso 1 calc R . .
H12C H 0.6404 -0.3033 0.5733 0.085 Uiso 1 calc R . .
O100 O 0.7068(8) 0.3680(15) 0.4629(13) 0.091(3) Uani 1 d . . .
B1 B 0.6401(11) 0.143(3) 0.806(2) 0.087(6) Uani 1 d . . .
F1 F 0.6043(8) 0.0745(15) 0.6845(16) 0.142(6) Uani 1 d . . .
F2 F 0.6982(18) 0.079(2) 0.892(3) 0.236(13) Uani 1 d . . .
F3 F 0.5837(8) 0.2066(18) 0.888(2) 0.163(7) Uani 1 d . . .
F4 F 0.6952(17) 0.227(3) 0.740(3) 0.245(15) Uani 1 d . . .

loop_
_atom_site_aniso_label
_atom_site_aniso_U_11
_atom_site_aniso_U_22
_atom_site_aniso_U_33
_atom_site_aniso_U_23
_atom_site_aniso_U_13
_atom_site_aniso_U_12
Cu1 0.0532(7) 0.0593(9) 0.0551(8) 0.0262(9) -0.0052(11) -0.0028(5)
C2 0.046(6) 0.063(7) 0.036(5) 0.018(5) -0.001(5) -0.013(5)
N1 0.042(4) 0.064(6) 0.022(3) 0.010(4) -0.016(3) -0.004(4)
C10 0.033(5) 0.044(6) 0.034(5) 0.015(4) 0.005(4) 0.002(4)
C9 0.063(7) 0.064(9) 0.051(7) 0.017(5) 0.007(6) -0.004(6)
C8 0.052(6) 0.082(9) 0.056(7) 0.002(6) 0.006(6) -0.018(6)
C7 0.044(7) 0.095(11) 0.063(7) 0.008(7) -0.013(6) -0.010(6)
C6 0.053(7) 0.075(9) 0.055(7) 0.014(6) -0.005(6) 0.008(6)
C5 0.044(5) 0.046(6) 0.025(4) 0.007(4) -0.004(4) 0.010(4)
N4 0.048(5) 0.045(5) 0.030(4) 0.016(4) 0.002(4) 0.001(4)
C21 0.071(7) 0.074(9) 0.075(9) 0.027(7) -0.016(7) -0.019(6)
C3 0.045(5) 0.058(7) 0.031(5) 0.011(4) -0.001(5) -0.003(5)
C31 0.058(7) 0.083(11) 0.072(8) 0.026(7) -0.006(7) -0.025(6)
O100 0.109(8) 0.097(9) 0.067(7) 0.011(6) -0.016(6) 0.003(7)
B1 0.048(8) 0.122(18) 0.090(12) -0.007(10) 0.014(8) 0.040(10)
F1 0.114(8) 0.177(14) 0.136(10) -0.086(10) 0.017(7) -0.022(8)
F2 0.36(3) 0.17(2) 0.183(17) -0.023(14) -0.10(2) 0.15(2)
F3 0.087(7) 0.191(15) 0.212(15) -0.120(14) 0.014(9) 0.008(8)
F4 0.27(2) 0.38(3) 0.089(9) 0.045(17) -0.019(17) -0.22(2)

loop_
_atom_type_symbol
_atom_type_description
_atom_type_scat_dispersion_real
_atom_type_scat_dispersion_imag
_atom_type_scat_source
C C 0.0033 0.0016 'International Tables Vol C Tables 4.2.6.8 and 6.1.1.4'
H H 0.0000 0.0000 'International Tables Vol C Tables 4.2.6.8 and 6.1.1.4'
N N 0.0061 0.0033 'International Tables Vol C Tables 4.2.6.8 and 6.1.1.4'
O O 0.0106 0.0060 'International Tables Vol C Tables 4.2.6.8 and 6.1.1.4'
Cu Cu 0.3201 1.2651 'International Tables Vol C Tables 4.2.6.8 and 6.1.1.4'
B B 0.0013 0.0007 'International Tables Vol C Tables 4.2.6.8 and 6.1.1.4'
F F 0.0171 0.0103 'International Tables Vol C Tables 4.2.6.8 and 6.1.1.4'

loop_
_geom_angle_atom_site_label_1
_geom_angle_atom_site_label_2
_geom_angle_atom_site_label_3
_geom_angle
_geom_angle_site_symmetry_1
_geom_angle_site_symmetry_3
_geom_angle_publ_flag
N4 Cu1 N1 164.4(4) 3_654 . ?
N4 Cu1 O100 102.3(4) 3_654 . ?
N1 Cu1 O100 92.1(5) . . ?
N1 C2 C3 122.6(9) . . ?
N1 C2 C21 118.0(10) . . ?
C3 C2 C21 119.4(9) . . ?
C2 N1 C10 117.8(9) . . ?
C2 N1 Cu1 123.2(7) . . ?
C10 N1 Cu1 118.9(7) . . ?
C9 C10 N1 120.1(9) . . ?
C9 C10 C5 120.2(9) . . ?
N1 C10 C5 119.7(8) . . ?
C8 C9 C10 119.3(11) . . ?
C9 C8 C7 120.1(11) . . ?
C6 C7 C8 121.9(11) . . ?
C7 C6 C5 120.9(11) . . ?
N4 C5 C6 122.7(9) . . ?
N4 C5 C10 119.6(8) . . ?
C6 C5 C10 117.6(9) . . ?
C3 N4 C5 119.1(9) . . ?
C3 N4 Cu1 121.6(8) . 3_645 ?
C5 N4 Cu1 119.3(7) . 3_645 ?
N4 C3 C2 120.5(10) . . ?
N4 C3 C31 118.9(11) . . ?
C2 C3 C31 120.3(10) . . ?
F3 B1 F2 112(2) . . ?
F3 B1 F4 111(3) . . ?
F2 B1 F4 98(2) . . ?
F3 B1 F1 114.3(15) . . ?
F2 B1 F1 118(2) . . ?
F4 B1 F1 103.0(19) . . ?

loop_
_geom_bond_atom_site_label_1
_geom_bond_atom_site_label_2
_geom_bond_distance
_geom_bond_site_symmetry_2
_geom_bond_publ_flag
Cu1 N4 1.894(9) 3_654 ?
Cu1 N1 1.917(10) . ?
Cu1 O100 2.307(14) . ?
C2 N1 1.316(15) . ?
C2 C3 1.443(16) . ?
C2 C21 1.488(17) . ?
N1 C10 1.402(12) . ?
C10 C9 1.399(17) . ?
C10 C5 1.447(13) . ?
C9 C8 1.375(16) . ?
C8 C7 1.40(2) . ?
C7 C6 1.344(18) . ?
C6 C5 1.398(15) . ?
C5 N4 1.381(14) . ?
N4 C3 1.323(14) . ?
N4 Cu1 1.894(9) 3_645 ?
C3 C31 1.508(16) . ?
B1 F3 1.27(2) . ?
B1 F2 1.31(3) . ?
B1 F4 1.31(3) . ?
B1 F1 1.37(2) . ?
